data_7132165
loop_
_publ_author_name
'Fang, Xiangdong'

_publ_section_title
;
 Copper-Catalyzed Nitration of Electron-Deficient BN-Naphthalene
;
_journal_name_full 'Chemical Communications'
_journal_paper_doi 10.1039/D3CC04359B
_journal_year 2023
_chemical_formula_moiety 'C8 H5 B Br2 N2 O2'
_chemical_formula_sum 'C8 H5 B Br2 N2 O2'
_chemical_formula_weight 331.77
_space_group_crystal_system triclinic
_space_group_IT_number 2
_space_group_name_Hall '-P 1'
_space_group_name_H-M_alt 'P -1'
_atom_sites_solution_hydrogens geom
_atom_sites_solution_primary direct
_audit_creation_date 2021-04-13
_audit_creation_method
;
FinalCif V85 by Daniel Kratzert, Freiburg 2021,
https://github.com/dkratzert/FinalCif
;
_audit_update_record
;
2023-08-23 deposited with the CCDC.	2023-09-27 downloaded from the CCDC.
;
_cell_angle_alpha 98.209(4)
_cell_angle_beta 97.619(4)
_cell_angle_gamma 98.727(4)
_cell_formula_units_Z 6
_cell_length_a 10.6162(12)
_cell_length_b 10.7945(11)
_cell_length_c 13.7859(16)
_cell_measurement_reflns_used 6992
_cell_measurement_temperature 190(2)
_cell_measurement_theta_max 25.26
_cell_measurement_theta_min 2.65
_cell_volume 1526.2(3)
_computing_cell_refinement
;
CrystalClear-SM Expert 2.0 r7 (Rigaku, 2011)
;
_computing_data_collection
;
CrystalClear-SM Expert 2.0 r7 (Rigaku, 2011)
;
_computing_data_reduction
;
CrystalClear-SM Expert 2.0 r7 (Rigaku, 2011)
;
_computing_molecular_graphics 'Olex2 1.3 (Dolomanov et al., 2009)'
_computing_publication_material 'Olex2 1.3 (Dolomanov et al., 2009)'
_computing_structure_refinement 'XL  (Sheldrick, 2008)'
_computing_structure_solution 'SHELXT 2014/5 (Sheldrick, 2014)'
_diffrn_ambient_environment N~2~
_diffrn_ambient_temperature 190.0
_diffrn_detector CPAD
_diffrn_detector_area_resol_mean 7.41
_diffrn_detector_type 'Bruker PHOTON II'
_diffrn_measured_fraction_theta_full 0.992
_diffrn_measured_fraction_theta_max 0.990
_diffrn_measurement_device 'three-circle diffractometer'
_diffrn_measurement_device_type 'Bruker D8 VENTURE dual wavelength Mo/Cu'
_diffrn_measurement_method '\w and \f scans'
_diffrn_measurement_specimen_support 'MiTeGen micromount'
_diffrn_radiation_collimation 0.3
_diffrn_radiation_monochromator 'mirror optics'
_diffrn_radiation_probe x-ray
_diffrn_radiation_type MoK\a
_diffrn_radiation_wavelength 0.71073
_diffrn_reflns_av_R_equivalents 0.0417
_diffrn_reflns_av_unetI/netI 0.0547
_diffrn_reflns_Laue_measured_fraction_full 0.992
_diffrn_reflns_Laue_measured_fraction_max 0.990
_diffrn_reflns_limit_h_max 12
_diffrn_reflns_limit_h_min -12
_diffrn_reflns_limit_k_max 12
_diffrn_reflns_limit_k_min -12
_diffrn_reflns_limit_l_max 16
_diffrn_reflns_limit_l_min -16
_diffrn_reflns_number 15784
_diffrn_reflns_point_group_measured_fraction_full 0.992
_diffrn_reflns_point_group_measured_fraction_max 0.990
_diffrn_reflns_theta_full 25.242
_diffrn_reflns_theta_max 25.351
_diffrn_reflns_theta_min 2.647
_diffrn_source 'microfocus sealed X-ray tube'
_diffrn_source_current 24.0
_diffrn_source_power 1.2
_diffrn_source_target Mo
_diffrn_source_type 'Incoatec I\ms'
_diffrn_source_voltage 50.0
_diffrn_standards_number 0
_exptl_absorpt_coefficient_mu 7.944
_exptl_absorpt_correction_T_max 0.7452
_exptl_absorpt_correction_T_min 0.5135
_exptl_absorpt_correction_type none
_exptl_absorpt_process_details
;
SADABS-2016/2 (Bruker,2016/2) was used for absorption correction.
wR2(int) was 0.1130 before and 0.0572 after correction.
The Ratio of minimum to maximum transmission is 0.6891.
The \l/2 correction factor is Not present.
;
_exptl_crystal_colour yellow
_exptl_crystal_colour_primary yellow
_exptl_crystal_density_diffrn 2.166
_exptl_crystal_description block
_exptl_crystal_F_000 948
_exptl_crystal_size_max 0.15
_exptl_crystal_size_mid 0.1
_exptl_crystal_size_min 0.1
_refine_diff_density_max 0.748
_refine_diff_density_min -0.823
_refine_diff_density_rms 0.142
_refine_ls_extinction_method none
_refine_ls_goodness_of_fit_ref 1.054
_refine_ls_hydrogen_treatment constr
_refine_ls_matrix_type full
_refine_ls_number_parameters 802
_refine_ls_number_reflns 5532
_refine_ls_number_restraints 1467
_refine_ls_restrained_S_all 0.930
_refine_ls_R_factor_all 0.0746
_refine_ls_R_factor_gt 0.0581
_refine_ls_shift/su_max 0.000
_refine_ls_shift/su_mean 0.000
_refine_ls_structure_factor_coef Fsqd
_refine_ls_weighting_details 'w=1/[\s^2^(Fo^2^)+(0.0858P)^2^+11.2837P] where P=(Fo^2^+2Fc^2^)/3'
_refine_ls_weighting_scheme calc
_refine_ls_wR_factor_gt 0.1562
_refine_ls_wR_factor_ref 0.1685
_reflns_Friedel_coverage 0.000
_reflns_number_gt 4474
_reflns_number_total 5532
_reflns_threshold_expression 'I > 2\s(I)'
_cod_data_source_file d3cc04359b2.cif
_cod_data_source_block 210322b_a
_cod_database_code 7132165
_shelx_shelxl_version_number 2018/3
_olex2_submission_special_instructions 'No special instructions were received'
_shelx_space_group_comment
;
The symmetry employed for this shelxl refinement is uniquely defined
by the following loop, which should always be used as a source of
symmetry information in preference to the above space-group names.
They are only intended as comments.
;
_shelx_estimated_absorpt_t_min 0.382
_shelx_estimated_absorpt_t_max 0.504
_olex2_diffrn_ambient_temperature_device 'Oxford Cryostream 800'
_olex2_refinement_description
;
1. Twinned data refinement
 Scales: 0.8629(14)
 0.1371(14)
2. Fixed Uiso
 At 1.2 times of:
  All C(H) groups
3. Restrained distances
 N4A-O4A
 1.24 with sigma of 0.01
 C10-C11 \\sim C10-C9
 with sigma of 0.01
 C14-N4 \\sim C11A-N4A
 with sigma of 0.01
 C22-N6 \\sim C19A-N6A
 with sigma of 0.02
 C6-N2 \\sim C3A-N2A
 with sigma of 0.01
 N4A-O3A \\sim N4A-O4A \\sim N4-O3 \\sim N4-O4
 with sigma of 0.006
 N6A-O5A \\sim N6A-O6A
 with sigma of 0.01
4. Uiso/Uaniso restraints and constraints
All non-hydrogen atoms have similar U: within 2A with sigma of 0.02 and sigma
for terminal atoms of 0.04 within 2A
Uanis(Br1A) \\sim Ueq: with sigma of 0.006 and sigma for terminal atoms of 0.012
Uanis(Br4A) \\sim Ueq: with sigma of 0.003 and sigma for terminal atoms of 0.006
Uanis(O6) \\sim Ueq: with sigma of 0.01 and sigma for terminal atoms of 0.02
Uanis(N6A) \\sim Ueq, Uanis(O3A) \\sim Ueq, Uanis(O4A) \\sim Ueq, Uanis(O2A)
\\sim Ueq: with sigma of 0.003 and sigma for terminal atoms of 0.006
Uanis(O1A) \\sim Ueq: with sigma of 0.006 and sigma for terminal atoms of 0.012
5. Same fragment restrains
{C9, C10, C11, C12, B2, N3, C13, C14, C15, C16, Br3, Br4} sigma for 1-2: 0.02,
1-3: 0.04
as in
{C9A, C10A, C11A, C12A, B2A, N3A, C13A, C14A, C15A, C16A, Br3A, Br4A}
{C17, C18, C19, C20, B3, N5, C21, C22, C23, C24, Br5, Br6} sigma for 1-2: 0.02,
1-3: 0.04
as in
{C17A, C18A, C19A, C20A, B3A, N5A, C21A, C22A, C23A, C24A, Br5A, Br6A}
{C1, C2, C3, C4, B1, N1, C5, C6, C7, C8, Br1, Br2} sigma for 1-2: 0.02, 1-3:
0.04
as in
{C1A, C2A, C3A, C4A, B1A, N1A, C5A, C6A, C7A, C8A, Br1A, Br2A}
6. Others
 Sof(C1A)=Sof(C2A)=Sof(H2A)=Sof(C3A)=Sof(C4A)=Sof(H4A)=Sof(B1A)=Sof(N1A)=
 Sof(C5A)=Sof(H5A)=Sof(C6A)=Sof(H6A)=Sof(C7A)=Sof(H7A)=Sof(C8A)=Sof(Br1A)=
 Sof(Br2A)=Sof(N2A)=Sof(O1A)=Sof(O2A)=1-FVAR(1)
 Sof(C1)=Sof(C2)=Sof(H2)=Sof(C3)=Sof(H3)=Sof(C4)=Sof(H4)=Sof(B1)=Sof(N1)=
 Sof(C5)=Sof(H5)=Sof(C6)=Sof(C7)=Sof(H7)=Sof(C8)=Sof(Br1)=Sof(Br2)=Sof(N2)=
 Sof(O1)=Sof(O2)=FVAR(1)
 Sof(C17A)=Sof(C18A)=Sof(H18A)=Sof(C19A)=Sof(C20A)=Sof(H20A)=Sof(B3A)=Sof(N5A)=
 Sof(C21A)=Sof(H21A)=Sof(C22A)=Sof(H22A)=Sof(C23A)=Sof(H23A)=Sof(C24A)=
 Sof(Br5A)=Sof(Br6A)=Sof(N6A)=Sof(O5A)=Sof(O6A)=1-FVAR(2)
 Sof(C17)=Sof(C18)=Sof(H18)=Sof(C19)=Sof(H19)=Sof(C20)=Sof(H20)=Sof(B3)=
 Sof(N5)=Sof(C21)=Sof(H21)=Sof(C22)=Sof(C23)=Sof(H23)=Sof(C24)=Sof(Br5)=
 Sof(Br6)=Sof(N6)=Sof(O5)=Sof(O6)=FVAR(2)
 Sof(C9A)=Sof(C10A)=Sof(H10A)=Sof(C11A)=Sof(C12A)=Sof(H12A)=Sof(B2A)=Sof(N3A)=
 Sof(C13A)=Sof(H13A)=Sof(C14A)=Sof(H14A)=Sof(C15A)=Sof(H15A)=Sof(C16A)=
 Sof(Br3A)=Sof(Br4A)=Sof(N4A)=Sof(O3A)=Sof(O4A)=1-FVAR(3)
 Sof(C9)=Sof(C10)=Sof(H10)=Sof(C11)=Sof(H11)=Sof(C12)=Sof(H12)=Sof(B2)=Sof(N3)=
 Sof(C13)=Sof(H13)=Sof(C14)=Sof(C15)=Sof(H15)=Sof(C16)=Sof(Br3)=Sof(Br4)=
 Sof(N4)=Sof(O3)=Sof(O4)=FVAR(3)
7.a Free rotating group:
 N6A(O5A,O6A)
7.b Aromatic/amide H refined with riding coordinates:
 C10(H10), C11(H11), C12(H12), C13(H13), C15(H15), C10A(H10A), C12A(H12A),
 C13A(H13A), C14A(H14A), C15A(H15A), C18(H18), C19(H19), C20(H20), C21(H21),
 C23(H23), C18A(H18A), C20A(H20A), C21A(H21A), C22A(H22A), C23A(H23A), C2(H2),
 C3(H3), C4(H4), C5(H5), C7(H7), C2A(H2A), C4A(H4A), C5A(H5A), C6A(H6A),
 C7A(H7A)
;

loop_
_space_group_symop_operation_xyz
'x, y, z'
'-x, -y, -z'

loop_
_atom_site_label
_atom_site_type_symbol
_atom_site_fract_x
_atom_site_fract_y
_atom_site_fract_z
_atom_site_U_iso_or_equiv
_atom_site_adp_type
_atom_site_occupancy
_atom_site_site_symmetry_order
_atom_site_calc_flag
_atom_site_refinement_flags_posn
_atom_site_refinement_flags_adp
_atom_site_refinement_flags_occupancy
_atom_site_disorder_assembly
_atom_site_disorder_group
C9 C 0.3704(11) 0.7946(11) 0.3827(8) 0.038(2) Uani 0.927(4) 1 d D U P A 1
C10 C 0.3119(11) 0.8954(12) 0.4177(11) 0.044(3) Uani 0.927(4) 1 d D U P A 1
H10 H 0.342722 0.943020 0.482186 0.053 Uiso 0.927(4) 1 calc R U P A 1
C11 C 0.2075(12) 0.9268(12) 0.3582(8) 0.045(3) Uani 0.927(4) 1 d D U P A 1
H11 H 0.167722 0.994552 0.384512 0.054 Uiso 0.927(4) 1 calc R U P A 1
C12 C 0.1600(13) 0.8634(14) 0.2628(9) 0.040(3) Uani 0.927(4) 1 d D U P A 1
H12 H 0.091632 0.890010 0.223722 0.048 Uiso 0.927(4) 1 calc R U P A 1
B2 B 0.3170(15) 0.7158(15) 0.2793(10) 0.033(2) Uani 0.927(4) 1 d D U P A 1
N3 N 0.2130(9) 0.7609(9) 0.2248(7) 0.0343(18) Uani 0.927(4) 1 d D U P A 1
C13 C 0.1591(12) 0.7038(14) 0.1292(8) 0.036(2) Uani 0.927(4) 1 d D U P A 1
H13 H 0.091547 0.735872 0.093858 0.043 Uiso 0.927(4) 1 calc R U P A 1
C14 C 0.2038(11) 0.6011(11) 0.0859(7) 0.035(2) Uani 0.927(4) 1 d D U P A 1
C15 C 0.3003(12) 0.5463(12) 0.1323(8) 0.038(3) Uani 0.927(4) 1 d D U P A 1
H15 H 0.324334 0.471966 0.099545 0.045 Uiso 0.927(4) 1 calc R U P A 1
C16 C 0.3580(10) 0.5988(10) 0.2223(8) 0.032(2) Uani 0.927(4) 1 d D U P A 1
Br3 Br 0.48732(13) 0.51428(13) 0.28329(9) 0.0473(4) Uani 0.927(4) 1 d D U P A 1
Br4 Br 0.51601(16) 0.7690(2) 0.46912(12) 0.0496(4) Uani 0.927(4) 1 d D U P A 1
N4 N 0.1433(9) 0.5463(8) -0.0167(7) 0.044(2) Uani 0.927(4) 1 d D U P A 1
O3 O 0.1703(12) 0.4443(11) -0.0543(8) 0.060(3) Uani 0.927(4) 1 d D U P A 1
O4 O 0.0695(9) 0.6048(9) -0.0628(7) 0.054(3) Uani 0.927(4) 1 d D U P A 1
C9A C 0.254(9) 0.844(9) 0.332(5) 0.038(5) Uani 0.073(4) 1 d D U P A 2
C10A C 0.147(14) 0.883(14) 0.284(8) 0.039(6) Uani 0.073(4) 1 d D U P A 2
H10A H 0.117942 0.956673 0.312136 0.047 Uiso 0.073(4) 1 calc R U P A 2
C11A C 0.084(8) 0.813(8) 0.192(5) 0.036(6) Uani 0.073(4) 1 d D U P A 2
C12A C 0.134(13) 0.719(13) 0.139(6) 0.035(6) Uani 0.073(4) 1 d D U P A 2
H12A H 0.101488 0.689138 0.070449 0.042 Uiso 0.073(4) 1 calc R U P A 2
B2A B 0.306(15) 0.730(13) 0.281(8) 0.035(5) Uani 0.073(4) 1 d D U P A 2
N3A N 0.231(7) 0.668(7) 0.187(4) 0.035(5) Uani 0.073(4) 1 d D U P A 2
C13A C 0.251(11) 0.553(9) 0.139(7) 0.035(6) Uani 0.073(4) 1 d D U P A 2
H13A H 0.193811 0.509086 0.081514 0.042 Uiso 0.073(4) 1 calc R U P A 2
C14A C 0.355(9) 0.503(8) 0.176(5) 0.035(7) Uani 0.073(4) 1 d D U P A 2
H14A H 0.382762 0.437948 0.134622 0.042 Uiso 0.073(4) 1 calc R U P A 2
C15A C 0.420(10) 0.543(6) 0.273(5) 0.037(8) Uani 0.073(4) 1 d D U P A 2
H15A H 0.468316 0.489815 0.305274 0.044 Uiso 0.073(4) 1 calc R U P A 2
C16A C 0.414(8) 0.658(7) 0.317(5) 0.036(6) Uani 0.073(4) 1 d D U P A 2
Br3A Br 0.520(2) 0.714(2) 0.4450(18) 0.061(7) Uani 0.073(4) 1 d D U P A 2
Br4A Br 0.3167(16) 0.9390(17) 0.4615(13) 0.042(5) Uani 0.073(4) 1 d D U P A 2
N4A N -0.015(8) 0.873(8) 0.139(5) 0.034(12) Uani 0.073(4) 1 d D U P A 2
O3A O -0.044(12) 0.855(12) 0.047(5) 0.03(2) Uani 0.073(4) 1 d D U P A 2
O4A O -0.083(10) 0.945(9) 0.175(9) 0.04(2) Uani 0.073(4) 1 d D U P A 2
C17 C 0.0115(11) 0.7583(11) 0.4951(7) 0.037(2) Uani 0.924(4) 1 d D U P B 1
C18 C -0.0904(16) 0.7870(15) 0.4382(11) 0.044(3) Uani 0.924(4) 1 d D U P B 1
H18 H -0.130991 0.854633 0.463394 0.053 Uiso 0.924(4) 1 calc R U P B 1
C19 C -0.1384(13) 0.7167(12) 0.3403(9) 0.046(3) Uani 0.924(4) 1 d D U P B 1
H19 H -0.207889 0.740679 0.300482 0.055 Uiso 0.924(4) 1 calc R U P B 1
C20 C -0.0860(15) 0.6177(12) 0.3046(8) 0.044(3) Uani 0.924(4) 1 d D U P B 1
H20 H -0.121846 0.570875 0.240660 0.053 Uiso 0.924(4) 1 calc R U P B 1
B3 B 0.0763(16) 0.6470(15) 0.4599(9) 0.033(2) Uani 0.924(4) 1 d D U P B 1
N5 N 0.0190(9) 0.5810(9) 0.3579(6) 0.0351(19) Uani 0.924(4) 1 d D U P B 1
C21 C 0.0626(13) 0.4778(11) 0.3129(8) 0.036(3) Uani 0.924(4) 1 d D U P B 1
H21 H 0.024395 0.438650 0.247286 0.044 Uiso 0.924(4) 1 calc R U P B 1
C22 C 0.1608(11) 0.4306(11) 0.3616(8) 0.036(2) Uani 0.924(4) 1 d D U P B 1
C23 C 0.2232(12) 0.4844(12) 0.4582(8) 0.033(2) Uani 0.924(4) 1 d D U P B 1
H23 H 0.291064 0.448699 0.489342 0.040 Uiso 0.924(4) 1 calc R U P B 1
C24 C 0.1855(10) 0.5881(10) 0.5067(7) 0.031(2) Uani 0.924(4) 1 d D U P B 1
Br5 Br 0.27252(12) 0.65065(12) 0.63833(8) 0.0445(4) Uani 0.924(4) 1 d D U P B 1
Br6 Br 0.0686(2) 0.86682(18) 0.62069(13) 0.0524(5) Uani 0.924(4) 1 d D U P B 1
N6 N 0.2014(10) 0.3186(10) 0.3112(8) 0.045(2) Uani 0.924(4) 1 d D U P B 1
O5 O 0.2678(11) 0.2624(10) 0.3578(8) 0.056(3) Uani 0.924(4) 1 d . U P B 1
O6 O 0.1639(12) 0.2858(10) 0.2220(8) 0.064(3) Uani 0.924(4) 1 d . U P B 1
C17A C -0.046(10) 0.697(9) 0.386(4) 0.039(5) Uani 0.076(4) 1 d D U P B 2
C18A C -0.088(15) 0.648(15) 0.289(5) 0.041(6) Uani 0.076(4) 1 d D U P B 2
H18A H -0.157051 0.678452 0.254167 0.049 Uiso 0.076(4) 1 calc R U P B 2
C19A C -0.032(10) 0.549(10) 0.239(4) 0.039(6) Uani 0.076(4) 1 d D U P B 2
C20A C 0.064(12) 0.505(12) 0.290(4) 0.037(6) Uani 0.076(4) 1 d D U P B 2
H20A H 0.107943 0.447483 0.254064 0.044 Uiso 0.076(4) 1 calc R U P B 2
B3A B 0.062(16) 0.651(15) 0.448(6) 0.035(5) Uani 0.076(4) 1 d D U P B 2
N5A N 0.103(7) 0.539(6) 0.392(3) 0.035(5) Uani 0.076(4) 1 d D U P B 2
C21A C 0.211(12) 0.493(13) 0.430(5) 0.033(6) Uani 0.076(4) 1 d D U P B 2
H21A H 0.241224 0.427337 0.391440 0.040 Uiso 0.076(4) 1 calc R U P B 2
C22A C 0.273(8) 0.545(10) 0.524(5) 0.038(7) Uani 0.076(4) 1 d D U P B 2
H22A H 0.359494 0.534041 0.542758 0.045 Uiso 0.076(4) 1 calc R U P B 2
C23A C 0.213(10) 0.615(8) 0.593(4) 0.039(8) Uani 0.076(4) 1 d D U P B 2
H23A H 0.236184 0.617455 0.662518 0.047 Uiso 0.076(4) 1 calc R U P B 2
C24A C 0.121(9) 0.680(7) 0.558(4) 0.038(6) Uani 0.076(4) 1 d D U P B 2
Br5A Br 0.106(2) 0.831(2) 0.6425(18) 0.054(6) Uani 0.076(4) 1 d D U P B 2
Br6A Br -0.129(2) 0.829(2) 0.4411(14) 0.054(5) Uani 0.076(4) 1 d D U P B 2
N6A N -0.068(9) 0.495(8) 0.134(3) 0.034(11) Uani 0.076(4) 1 d DG U P B 2
O5A O -0.028(10) 0.396(8) 0.101(7) 0.039(19) Uiso 0.076(4) 1 d DG U P B 2
O6A O -0.138(11) 0.544(10) 0.077(7) 0.03(2) Uiso 0.076(4) 1 d DG U P B 2
C1 C 0.5440(12) 0.8588(11) 0.1412(8) 0.039(2) Uani 0.915(4) 1 d D U P C 1
C2 C 0.5884(15) 0.9274(13) 0.2300(10) 0.040(3) Uani 0.915(4) 1 d D U P C 1
H2 H 0.660332 0.907288 0.269690 0.049 Uiso 0.915(4) 1 calc R U P C 1
C3 C 0.5291(13) 1.0323(12) 0.2674(9) 0.045(3) Uani 0.915(4) 1 d D U P C 1
H3 H 0.563900 1.079867 0.331319 0.054 Uiso 0.915(4) 1 calc R U P C 1
C4 C 0.4271(13) 1.0655(14) 0.2158(9) 0.037(2) Uani 0.915(4) 1 d D U P C 1
H4 H 0.389800 1.133827 0.244325 0.045 Uiso 0.915(4) 1 calc R U P C 1
B1 B 0.4273(14) 0.8923(14) 0.0740(9) 0.033(2) Uani 0.915(4) 1 d D U P C 1
N1 N 0.3748(9) 1.0002(9) 0.1202(7) 0.0358(19) Uani 0.915(4) 1 d D U P C 1
C5 C 0.2749(12) 1.0432(13) 0.0717(8) 0.033(2) Uani 0.915(4) 1 d D U P C 1
H5 H 0.244375 1.114521 0.103052 0.039 Uiso 0.915(4) 1 calc R U P C 1
C6 C 0.2181(11) 0.9860(11) -0.0209(8) 0.038(2) Uani 0.915(4) 1 d D U P C 1
C7 C 0.2580(12) 0.8820(12) -0.0741(8) 0.034(2) Uani 0.915(4) 1 d D U P C 1
H7 H 0.215923 0.846388 -0.139551 0.041 Uiso 0.915(4) 1 calc R U P C 1
C8 C 0.3586(11) 0.8324(11) -0.0304(8) 0.033(2) Uani 0.915(4) 1 d D U P C 1
Br1 Br 0.6332(2) 0.7255(2) 0.09910(15) 0.0457(4) Uani 0.915(4) 1 d D U P C 1
Br2 Br 0.40183(13) 0.69025(12) -0.10695(8) 0.0428(4) Uani 0.915(4) 1 d D U P C 1
N2 N 0.1132(10) 1.0424(10) -0.0706(8) 0.044(2) Uani 0.915(4) 1 d D U P C 1
O1 O 0.0700(11) 1.1267(11) -0.0220(9) 0.055(3) Uani 0.915(4) 1 d . U P C 1
O2 O 0.0761(12) 1.0039(13) -0.1577(8) 0.069(4) Uani 0.915(4) 1 d . U P C 1
C1A C 0.485(7) 0.975(8) 0.200(4) 0.039(5) Uani 0.085(4) 1 d D U P C 2
C2A C 0.442(10) 1.076(11) 0.240(8) 0.039(6) Uani 0.085(4) 1 d D U P C 2
H2A H 0.492031 1.133505 0.295427 0.047 Uiso 0.085(4) 1 calc R U P C 2
C3A C 0.317(7) 1.097(8) 0.198(4) 0.037(6) Uani 0.085(4) 1 d D U P C 2
C4A C 0.272(12) 1.058(12) 0.100(5) 0.036(6) Uani 0.085(4) 1 d D U P C 2
H4A H 0.209434 1.098428 0.067062 0.043 Uiso 0.085(4) 1 calc R U P C 2
B1A B 0.424(11) 0.901(11) 0.095(5) 0.035(5) Uani 0.085(4) 1 d D U P C 2
N1A N 0.319(7) 0.958(7) 0.048(4) 0.035(5) Uani 0.085(4) 1 d D U P C 2
C5A C 0.257(10) 0.910(11) -0.045(5) 0.034(6) Uani 0.085(4) 1 d D U P C 2
H5A H 0.184259 0.942836 -0.071912 0.041 Uiso 0.085(4) 1 calc R U P C 2
C6A C 0.300(7) 0.815(8) -0.101(4) 0.034(7) Uani 0.085(4) 1 d D U P C 2
H6A H 0.246054 0.769703 -0.159723 0.041 Uiso 0.085(4) 1 calc R U P C 2
C7A C 0.422(7) 0.784(9) -0.074(3) 0.035(8) Uani 0.085(4) 1 d D U P C 2
H7A H 0.470592 0.753665 -0.122229 0.042 Uiso 0.085(4) 1 calc R U P C 2
C8A C 0.468(8) 0.798(8) 0.026(3) 0.036(6) Uani 0.085(4) 1 d D U P C 2
Br1A Br 0.6380(17) 0.9359(18) 0.2681(15) 0.054(5) Uani 0.085(4) 1 d D U P C 2
Br2A Br 0.602(2) 0.706(2) 0.059(2) 0.060(6) Uani 0.085(4) 1 d D U P C 2
N2A N 0.262(10) 1.210(7) 0.236(8) 0.044(12) Uani 0.085(4) 1 d D U P C 2
O1A O 0.159(12) 1.260(12) 0.177(10) 0.06(2) Uani 0.085(4) 1 d . U P C 2
O2A O 0.313(9) 1.296(9) 0.335(7) 0.030(18) Uani 0.085(4) 1 d . U P C 2

loop_
_atom_site_aniso_label
_atom_site_aniso_U_11
_atom_site_aniso_U_22
_atom_site_aniso_U_33
_atom_site_aniso_U_23
_atom_site_aniso_U_13
_atom_site_aniso_U_12
C9 0.042(5) 0.041(5) 0.029(5) 0.005(4) -0.001(4) 0.008(4)
C10 0.046(6) 0.047(7) 0.039(6) -0.004(6) 0.008(5) 0.011(5)
C11 0.052(6) 0.050(6) 0.035(5) 0.002(5) 0.006(5) 0.024(5)
C12 0.039(5) 0.040(6) 0.049(6) 0.010(5) 0.011(5) 0.022(4)
B2 0.034(5) 0.037(6) 0.028(5) 0.004(4) 0.006(4) 0.008(4)
N3 0.041(4) 0.034(4) 0.031(4) 0.003(3) 0.006(3) 0.015(4)
C13 0.033(6) 0.041(5) 0.035(5) 0.007(4) 0.001(4) 0.015(4)
C14 0.039(5) 0.042(5) 0.023(4) 0.006(4) -0.003(4) 0.008(4)
C15 0.040(6) 0.039(5) 0.038(5) 0.004(4) 0.008(5) 0.017(5)
C16 0.034(5) 0.035(5) 0.029(4) 0.003(4) 0.004(4) 0.013(4)
Br3 0.0556(8) 0.0529(8) 0.0346(6) -0.0016(5) -0.0050(5) 0.0326(6)
Br4 0.0526(8) 0.0512(11) 0.0382(8) -0.0060(7) -0.0107(6) 0.0160(8)
N4 0.049(6) 0.053(6) 0.026(5) 0.001(4) 0.001(4) 0.006(5)
O3 0.062(8) 0.067(7) 0.045(6) -0.011(5) -0.013(5) 0.029(6)
O4 0.050(6) 0.068(6) 0.039(5) 0.009(4) -0.016(4) 0.018(5)
C9A 0.041(8) 0.041(8) 0.034(8) 0.004(8) 0.007(8) 0.015(8)
C10A 0.043(10) 0.041(10) 0.036(10) 0.004(10) 0.008(10) 0.017(10)
C11A 0.037(10) 0.038(10) 0.034(10) 0.005(10) 0.006(10) 0.014(10)
C12A 0.036(10) 0.038(10) 0.031(10) 0.003(10) 0.003(10) 0.013(10)
B2A 0.037(9) 0.038(9) 0.030(9) 0.002(8) 0.006(8) 0.013(9)
N3A 0.035(8) 0.039(8) 0.031(8) 0.003(7) 0.007(8) 0.015(8)
C13A 0.037(11) 0.039(10) 0.031(10) 0.003(10) 0.006(10) 0.014(10)
C14A 0.036(11) 0.038(11) 0.031(11) 0.005(11) 0.005(11) 0.015(11)
C15A 0.041(13) 0.040(13) 0.031(13) 0.006(13) 0.005(13) 0.013(13)
C16A 0.039(10) 0.039(10) 0.031(10) 0.003(10) 0.002(10) 0.015(10)
Br3A 0.080(13) 0.041(11) 0.049(12) -0.010(9) -0.039(10) 0.031(10)
Br4A 0.044(6) 0.046(6) 0.035(6) 0.001(5) -0.002(5) 0.013(5)
N4A 0.036(19) 0.036(19) 0.030(18) 0.004(17) 0.006(17) 0.010(18)
O3A 0.03(2) 0.03(2) 0.03(2) 0.005(7) 0.004(7) 0.005(7)
O4A 0.04(2) 0.04(2) 0.04(2) 0.007(7) 0.006(7) 0.007(7)
C17 0.044(5) 0.043(5) 0.020(4) 0.002(4) -0.001(4) 0.005(5)
C18 0.052(8) 0.048(7) 0.032(6) 0.002(6) -0.001(6) 0.021(6)
C19 0.057(6) 0.043(6) 0.039(5) 0.005(5) -0.004(5) 0.023(5)
C20 0.055(6) 0.045(6) 0.028(5) 0.008(5) -0.007(5) 0.003(5)
B3 0.039(6) 0.033(5) 0.021(5) 0.002(4) -0.003(4) 0.003(5)
N5 0.044(4) 0.042(4) 0.016(4) 0.001(3) -0.002(3) 0.009(4)
C21 0.048(6) 0.040(6) 0.020(4) 0.004(4) 0.001(4) 0.007(5)
C22 0.042(5) 0.034(5) 0.031(5) 0.001(4) 0.008(4) 0.010(4)
C23 0.035(5) 0.033(5) 0.033(5) 0.005(5) -0.002(5) 0.017(4)
C24 0.036(5) 0.035(5) 0.022(4) 0.001(4) -0.001(4) 0.012(4)
Br5 0.0513(8) 0.0454(7) 0.0324(6) -0.0028(5) -0.0101(5) 0.0183(5)
Br6 0.0650(11) 0.0455(9) 0.0435(9) -0.0097(6) -0.0038(7) 0.0266(7)
N6 0.051(6) 0.037(5) 0.049(6) -0.002(4) 0.007(5) 0.017(5)
O5 0.058(6) 0.051(6) 0.056(6) 0.004(5) -0.005(5) 0.016(5)
O6 0.095(8) 0.054(6) 0.037(5) -0.014(4) 0.002(5) 0.026(5)
C17A 0.048(8) 0.042(8) 0.025(8) 0.005(8) -0.004(8) 0.012(8)
C18A 0.050(10) 0.043(10) 0.027(10) 0.005(10) -0.003(10) 0.010(10)
C19A 0.047(10) 0.040(10) 0.026(9) 0.003(9) 0.000(9) 0.006(9)
C20A 0.045(10) 0.039(10) 0.024(10) 0.002(10) 0.001(10) 0.007(10)
B3A 0.042(9) 0.038(9) 0.022(9) 0.003(8) -0.002(8) 0.008(9)
N5A 0.042(8) 0.037(8) 0.025(8) 0.004(7) 0.000(8) 0.009(8)
C21A 0.038(10) 0.033(10) 0.028(10) 0.004(10) -0.001(10) 0.015(10)
C22A 0.042(11) 0.038(11) 0.031(11) 0.001(11) -0.002(11) 0.012(11)
C23A 0.044(13) 0.040(13) 0.030(13) -0.002(13) -0.005(13) 0.010(13)
C24A 0.043(10) 0.041(10) 0.027(10) 0.001(10) -0.005(10) 0.009(10)
Br5A 0.063(13) 0.048(12) 0.048(11) -0.017(8) 0.000(9) 0.028(9)
Br6A 0.067(11) 0.063(11) 0.034(8) -0.008(8) -0.008(7) 0.042(8)
N6A 0.034(11) 0.034(11) 0.034(11) 0.006(4) 0.005(4) 0.006(4)
C1 0.043(5) 0.039(5) 0.036(5) 0.004(4) 0.010(4) 0.014(5)
C2 0.045(7) 0.046(6) 0.028(6) 0.003(5) -0.003(5) 0.009(6)
C3 0.054(6) 0.046(6) 0.030(5) -0.003(5) -0.002(5) 0.010(5)
C4 0.046(6) 0.038(5) 0.029(6) -0.001(4) 0.010(4) 0.012(5)
B1 0.040(5) 0.031(5) 0.032(5) 0.010(4) 0.013(5) 0.014(4)
N1 0.041(4) 0.034(4) 0.033(4) 0.001(3) 0.005(4) 0.012(4)
C5 0.041(5) 0.034(5) 0.027(5) 0.005(4) 0.009(4) 0.015(4)
C6 0.041(5) 0.039(5) 0.035(5) 0.006(4) 0.004(4) 0.016(4)
C7 0.037(5) 0.040(6) 0.028(5) 0.000(4) 0.005(4) 0.018(4)
C8 0.041(5) 0.036(5) 0.025(4) 0.000(4) 0.006(4) 0.016(4)
Br1 0.0482(11) 0.0526(10) 0.0392(10) 0.0060(8) -0.0003(8) 0.0256(8)
Br2 0.0559(8) 0.0427(7) 0.0303(6) -0.0025(5) 0.0012(5) 0.0232(6)
N2 0.048(6) 0.051(6) 0.039(5) 0.005(4) 0.000(4) 0.027(5)
O1 0.049(7) 0.060(7) 0.057(6) 0.011(5) -0.002(5) 0.021(5)
O2 0.076(7) 0.089(9) 0.044(6) -0.003(6) -0.015(5) 0.052(7)
C1A 0.045(8) 0.040(8) 0.032(8) 0.003(8) 0.005(8) 0.013(8)
C2A 0.046(10) 0.040(10) 0.029(10) 0.000(10) 0.004(10) 0.011(10)
C3A 0.043(10) 0.039(10) 0.030(10) 0.001(10) 0.008(10) 0.013(10)
C4A 0.042(10) 0.037(10) 0.030(10) 0.005(10) 0.005(10) 0.012(10)
B1A 0.041(9) 0.037(9) 0.031(9) 0.004(9) 0.009(9) 0.015(8)
N1A 0.040(8) 0.036(8) 0.030(8) 0.001(7) 0.008(7) 0.016(7)
C5A 0.040(9) 0.036(9) 0.029(9) 0.002(9) 0.005(9) 0.017(9)
C6A 0.041(11) 0.038(11) 0.027(11) 0.004(11) 0.003(11) 0.018(11)
C7A 0.043(13) 0.040(13) 0.024(13) 0.000(13) 0.006(13) 0.016(13)
C8A 0.042(10) 0.039(10) 0.032(10) 0.004(10) 0.010(10) 0.016(10)
Br1A 0.044(8) 0.061(8) 0.058(9) 0.003(7) 0.002(6) 0.028(6)
Br2A 0.048(11) 0.067(11) 0.060(14) -0.017(11) -0.005(10) 0.032(9)
N2A 0.043(19) 0.048(19) 0.038(18) 0.000(18) 0.006(17) 0.006(18)
O1A 0.06(2) 0.06(2) 0.05(2) 0.008(12) 0.011(12) 0.009(12)
O2A 0.030(18) 0.030(18) 0.030(18) 0.007(7) 0.004(7) 0.005(7)

loop_
_atom_type_symbol
_atom_type_description
_atom_type_scat_dispersion_real
_atom_type_scat_dispersion_imag
_atom_type_scat_source
C C 0.0033 0.0016 'International Tables Vol C Tables 4.2.6.8 and 6.1.1.4'
H H 0.0000 0.0000 'International Tables Vol C Tables 4.2.6.8 and 6.1.1.4'
B B 0.0013 0.0007 'International Tables Vol C Tables 4.2.6.8 and 6.1.1.4'
Br Br -0.2901 2.4595 'International Tables Vol C Tables 4.2.6.8 and 6.1.1.4'
N N 0.0061 0.0033 'International Tables Vol C Tables 4.2.6.8 and 6.1.1.4'
O O 0.0106 0.0060 'International Tables Vol C Tables 4.2.6.8 and 6.1.1.4'

loop_
_geom_angle_atom_site_label_1
_geom_angle_atom_site_label_2
_geom_angle_atom_site_label_3
_geom_angle
_geom_angle_site_symmetry_1
_geom_angle_site_symmetry_3
_geom_angle_publ_flag
C10 C9 B2 119.3(10) . . ?
C10 C9 Br4 115.3(9) . . ?
B2 C9 Br4 125.3(8) . . ?
C9 C10 H10 119.9 . . ?
C9 C10 C11 120.2(13) . . ?
C11 C10 H10 119.9 . . ?
C10 C11 H11 118.6 . . ?
C12 C11 C10 122.8(11) . . ?
C12 C11 H11 118.6 . . ?
C11 C12 H12 120.3 . . ?
C11 C12 N3 119.4(11) . . ?
N3 C12 H12 120.3 . . ?
C9 B2 C16 131.3(10) . . ?
N3 B2 C9 114.6(10) . . ?
N3 B2 C16 114.0(9) . . ?
C12 N3 B2 123.5(10) . . ?
C13 N3 C12 115.1(10) . . ?
C13 N3 B2 121.4(9) . . ?
N3 C13 H13 120.3 . . ?
C14 C13 N3 119.4(10) . . ?
C14 C13 H13 120.3 . . ?
C13 C14 C15 124.3(10) . . ?
C13 C14 N4 116.4(9) . . ?
C15 C14 N4 119.3(10) . . ?
C14 C15 H15 120.5 . . ?
C16 C15 C14 119.1(11) . . ?
C16 C15 H15 120.5 . . ?
B2 C16 Br3 121.6(8) . . ?
C15 C16 B2 121.7(10) . . ?
C15 C16 Br3 116.5(9) . . ?
O3 N4 C14 118.2(9) . . ?
O3 N4 O4 122.6(10) . . ?
O4 N4 C14 119.2(8) . . ?
C10A C9A B2A 119(2) . . ?
C10A C9A Br4A 114(2) . . ?
B2A C9A Br4A 127(2) . . ?
C9A C10A H10A 120.2 . . ?
C9A C10A C11A 120(3) . . ?
C11A C10A H10A 120.2 . . ?
C10A C11A N4A 116(5) . . ?
C12A C11A C10A 123(3) . . ?
C12A C11A N4A 119(5) . . ?
C11A C12A H12A 120.7 . . ?
C11A C12A N3A 119(3) . . ?
N3A C12A H12A 120.7 . . ?
C9A B2A C16A 132(3) . . ?
N3A B2A C9A 115(3) . . ?
N3A B2A C16A 113(2) . . ?
C12A N3A B2A 123(3) . . ?
C13A N3A C12A 115(3) . . ?
C13A N3A B2A 122(3) . . ?
N3A C13A H13A 120.6 . . ?
C14A C13A N3A 119(3) . . ?
C14A C13A H13A 120.6 . . ?
C13A C14A H14A 118.8 . . ?
C13A C14A C15A 122(3) . . ?
C15A C14A H14A 118.8 . . ?
C14A C15A H15A 120.8 . . ?
C16A C15A C14A 118(3) . . ?
C16A C15A H15A 120.8 . . ?
B2A C16A Br3A 121(2) . . ?
C15A C16A B2A 121(3) . . ?
C15A C16A Br3A 116(3) . . ?
O3A N4A C11A 124(8) . . ?
O4A N4A C11A 128(8) . . ?
O4A N4A O3A 108(9) . . ?
C18 C17 B3 121.5(11) . . ?
C18 C17 Br6 115.7(10) . . ?
B3 C17 Br6 122.8(8) . . ?
C17 C18 H18 119.4 . . ?
C17 C18 C19 121.1(15) . . ?
C19 C18 H18 119.4 . . ?
C18 C19 H19 119.7 . . ?
C20 C19 C18 120.5(13) . . ?
C20 C19 H19 119.7 . . ?
C19 C20 H20 118.8 . . ?
C19 C20 N5 122.4(11) . . ?
N5 C20 H20 118.8 . . ?
N5 B3 C17 112.9(10) . . ?
N5 B3 C24 113.1(10) . . ?
C24 B3 C17 134.0(9) . . ?
C20 N5 B3 121.5(10) . . ?
C21 N5 C20 116.4(9) . . ?
C21 N5 B3 122.1(10) . . ?
N5 C21 H21 119.7 . . ?
C22 C21 N5 120.5(10) . . ?
C22 C21 H21 119.7 . . ?
C21 C22 C23 123.0(10) . . ?
C21 C22 N6 118.3(10) . . ?
C23 C22 N6 118.8(10) . . ?
C22 C23 H23 120.3 . . ?
C24 C23 C22 119.5(10) . . ?
C24 C23 H23 120.3 . . ?
B3 C24 Br5 121.9(8) . . ?
C23 C24 B3 121.8(9) . . ?
C23 C24 Br5 116.2(8) . . ?
O5 N6 C22 119.1(10) . . ?
O5 N6 O6 122.6(11) . . ?
O6 N6 C22 118.4(10) . . ?
C18A C17A B3A 123(2) . . ?
C18A C17A Br6A 116(2) . . ?
B3A C17A Br6A 122(2) . . ?
C17A C18A H18A 119.5 . . ?
C17A C18A C19A 121(3) . . ?
C19A C18A H18A 119.5 . . ?
C18A C19A N6A 124(4) . . ?
C20A C19A C18A 119(3) . . ?
C20A C19A N6A 116(4) . . ?
C19A C20A H20A 118.2 . . ?
C19A C20A N5A 124(3) . . ?
N5A C20A H20A 118.2 . . ?
N5A B3A C17A 112(2) . . ?
N5A B3A C24A 114(3) . . ?
C24A B3A C17A 134(3) . . ?
C20A N5A B3A 120(3) . . ?
C21A N5A C20A 115(3) . . ?
C21A N5A B3A 121(3) . . ?
N5A C21A H21A 120.5 . . ?
C22A C21A N5A 119(3) . . ?
C22A C21A H21A 120.5 . . ?
C21A C22A H22A 119.0 . . ?
C21A C22A C23A 122(3) . . ?
C23A C22A H22A 119.0 . . ?
C22A C23A H23A 121.0 . . ?
C24A C23A C22A 118(3) . . ?
C24A C23A H23A 121.1 . . ?
B3A C24A Br5A 123(3) . . ?
C23A C24A B3A 120(2) . . ?
C23A C24A Br5A 115(3) . . ?
O5A N6A C19A 119(7) . . ?
O6A N6A C19A 121(7) . . ?
O6A N6A O5A 119.7 . . ?
C2 C1 B1 120.2(12) . . ?
C2 C1 Br1 116.8(10) . . ?
B1 C1 Br1 122.9(8) . . ?
C1 C2 H2 119.5 . . ?
C1 C2 C3 120.9(14) . . ?
C3 C2 H2 119.5 . . ?
C2 C3 H3 118.6 . . ?
C4 C3 C2 122.7(12) . . ?
C4 C3 H3 118.6 . . ?
C3 C4 H4 119.7 . . ?
C3 C4 N1 120.6(11) . . ?
N1 C4 H4 119.7 . . ?
N1 B1 C1 113.9(10) . . ?
N1 B1 C8 114.7(10) . . ?
C8 B1 C1 131.4(10) . . ?
C4 N1 B1 121.6(10) . . ?
C5 N1 C4 116.8(9) . . ?
C5 N1 B1 121.6(9) . . ?
N1 C5 H5 119.5 . . ?
C6 C5 N1 120.9(10) . . ?
C6 C5 H5 119.5 . . ?
C5 C6 C7 123.8(11) . . ?
C5 C6 N2 117.6(10) . . ?
C7 C6 N2 118.5(10) . . ?
C6 C7 H7 120.5 . . ?
C8 C7 C6 119.1(10) . . ?
C8 C7 H7 120.5 . . ?
B1 C8 Br2 124.3(8) . . ?
C7 C8 B1 119.9(10) . . ?
C7 C8 Br2 115.7(8) . . ?
O1 N2 C6 119.0(10) . . ?
O2 N2 C6 117.5(10) . . ?
O2 N2 O1 123.4(11) . . ?
C2A C1A B1A 121(3) . . ?
C2A C1A Br1A 118(3) . . ?
B1A C1A Br1A 121(2) . . ?
C1A C2A H2A 120.8 . . ?
C1A C2A C3A 118(3) . . ?
C3A C2A H2A 120.8 . . ?
C2A C3A N2A 122(6) . . ?
C4A C3A C2A 121(4) . . ?
C4A C3A N2A 110(6) . . ?
C3A C4A H4A 120.3 . . ?
C3A C4A N1A 119(3) . . ?
N1A C4A H4A 120.3 . . ?
N1A B1A C1A 113(2) . . ?
N1A B1A C8A 115(2) . . ?
C8A B1A C1A 131(3) . . ?
C4A N1A B1A 122(2) . . ?
C5A N1A C4A 117(3) . . ?
C5A N1A B1A 121(2) . . ?
N1A C5A H5A 120.0 . . ?
N1A C5A C6A 120(3) . . ?
C6A C5A H5A 120.0 . . ?
C5A C6A H6A 119.3 . . ?
C5A C6A C7A 121(3) . . ?
C7A C6A H6A 119.3 . . ?
C6A C7A H7A 121.1 . . ?
C8A C7A C6A 118(3) . . ?
C8A C7A H7A 121.1 . . ?
B1A C8A Br2A 127(2) . . ?
C7A C8A B1A 117(3) . . ?
C7A C8A Br2A 115(2) . . ?
C3A N2A O2A 124(8) . . ?
O1A N2A C3A 124(9) . . ?
O1A N2A O2A 112(7) . . ?

loop_
_geom_bond_atom_site_label_1
_geom_bond_atom_site_label_2
_geom_bond_distance
_geom_bond_site_symmetry_2
_geom_bond_publ_flag
C9 C10 1.392(13) . ?
C9 B2 1.540(15) . ?
C9 Br4 1.903(11) . ?
C10 H10 0.9500 . ?
C10 C11 1.404(13) . ?
C11 H11 0.9500 . ?
C11 C12 1.384(17) . ?
C12 H12 0.9500 . ?
C12 N3 1.384(15) . ?
B2 N3 1.439(15) . ?
B2 C16 1.541(16) . ?
N3 C13 1.381(14) . ?
C13 H13 0.9500 . ?
C13 C14 1.363(17) . ?
C14 C15 1.388(17) . ?
C14 N4 1.472(13) . ?
C15 H15 0.9500 . ?
C15 C16 1.315(15) . ?
C16 Br3 1.928(11) . ?
N4 O3 1.240(8) . ?
N4 O4 1.244(8) . ?
C9A C10A 1.39(2) . ?
C9A B2A 1.54(2) . ?
C9A Br4A 1.90(2) . ?
C10A H10A 0.9500 . ?
C10A C11A 1.40(2) . ?
C11A C12A 1.38(3) . ?
C11A N4A 1.472(17) . ?
C12A H12A 0.9500 . ?
C12A N3A 1.39(2) . ?
B2A N3A 1.44(2) . ?
B2A C16A 1.54(2) . ?
N3A C13A 1.38(2) . ?
C13A H13A 0.9500 . ?
C13A C14A 1.37(3) . ?
C14A H14A 0.9500 . ?
C14A C15A 1.39(3) . ?
C15A H15A 0.9500 . ?
C15A C16A 1.32(3) . ?
C16A Br3A 1.92(2) . ?
N4A O3A 1.242(9) . ?
N4A O4A 1.242(7) . ?
C17 C18 1.35(2) . ?
C17 B3 1.525(18) . ?
C17 Br6 1.914(10) . ?
C18 H18 0.9500 . ?
C18 C19 1.437(19) . ?
C19 H19 0.9500 . ?
C19 C20 1.340(19) . ?
C20 H20 0.9500 . ?
C20 N5 1.393(17) . ?
B3 N5 1.487(14) . ?
B3 C24 1.519(16) . ?
N5 C21 1.370(15) . ?
C21 H21 0.9500 . ?
C21 C22 1.368(17) . ?
C22 C23 1.406(16) . ?
C22 N6 1.459(14) . ?
C23 H23 0.9500 . ?
C23 C24 1.361(15) . ?
C24 Br5 1.902(10) . ?
N6 O5 1.183(14) . ?
N6 O6 1.224(15) . ?
C17A C18A 1.35(3) . ?
C17A B3A 1.53(3) . ?
C17A Br6A 1.91(2) . ?
C18A H18A 0.9500 . ?
C18A C19A 1.44(3) . ?
C19A C20A 1.34(3) . ?
C19A N6A 1.47(2) . ?
C20A H20A 0.9500 . ?
C20A N5A 1.40(3) . ?
B3A N5A 1.49(2) . ?
B3A C24A 1.52(3) . ?
N5A C21A 1.38(2) . ?
C21A H21A 0.9500 . ?
C21A C22A 1.37(3) . ?
C22A H22A 0.9500 . ?
C22A C23A 1.41(3) . ?
C23A H23A 0.9500 . ?
C23A C24A 1.37(2) . ?
C24A Br5A 1.90(2) . ?
N6A O5A 1.2529 . ?
N6A O6A 1.2432 . ?
C1 C2 1.324(19) . ?
C1 B1 1.566(17) . ?
C1 Br1 1.904(12) . ?
C2 H2 0.9500 . ?
C2 C3 1.442(19) . ?
C3 H3 0.9500 . ?
C3 C4 1.339(18) . ?
C4 H4 0.9500 . ?
C4 N1 1.402(14) . ?
B1 N1 1.466(15) . ?
B1 C8 1.528(17) . ?
N1 C5 1.355(14) . ?
C5 H5 0.9500 . ?
C5 C6 1.353(16) . ?
C6 C7 1.404(16) . ?
C6 N2 1.484(15) . ?
C7 H7 0.9500 . ?
C7 C8 1.374(16) . ?
C8 Br2 1.886(11) . ?
N2 O1 1.234(15) . ?
N2 O2 1.205(14) . ?
C1A C2A 1.32(3) . ?
C1A B1A 1.57(2) . ?
C1A Br1A 1.90(2) . ?
C2A H2A 0.9500 . ?
C2A C3A 1.44(3) . ?
C3A C4A 1.35(3) . ?
C3A N2A 1.484(18) . ?
C4A H4A 0.9500 . ?
C4A N1A 1.40(2) . ?
B1A N1A 1.47(2) . ?
B1A C8A 1.53(3) . ?
N1A C5A 1.36(2) . ?
C5A H5A 0.9500 . ?
C5A C6A 1.36(3) . ?
C6A H6A 0.9500 . ?
C6A C7A 1.41(3) . ?
C7A H7A 0.9500 . ?
C7A C8A 1.38(3) . ?
C8A Br2A 1.89(2) . ?
N2A O1A 1.49(16) . ?
N2A O2A 1.53(13) . ?

loop_
_geom_torsion_atom_site_label_1
_geom_torsion_atom_site_label_2
_geom_torsion_atom_site_label_3
_geom_torsion_atom_site_label_4
_geom_torsion
_geom_torsion_site_symmetry_1
_geom_torsion_site_symmetry_2
_geom_torsion_site_symmetry_3
_geom_torsion_site_symmetry_4
_geom_torsion_publ_flag
C9 C10 C11 C12 -2(2) . . . . ?
C9 B2 N3 C12 -3(2) . . . . ?
C9 B2 N3 C13 176.9(12) . . . . ?
C9 B2 C16 C15 -178.6(15) . . . . ?
C9 B2 C16 Br3 6(2) . . . . ?
C10 C9 B2 N3 4(2) . . . . ?
C10 C9 B2 C16 -178.2(15) . . . . ?
C10 C11 C12 N3 3(2) . . . . ?
C11 C12 N3 B2 0(2) . . . . ?
C11 C12 N3 C13 179.9(13) . . . . ?
C12 N3 C13 C14 -179.2(13) . . . . ?
B2 C9 C10 C11 -1.7(19) . . . . ?
B2 N3 C13 C14 1(2) . . . . ?
N3 B2 C16 C15 -1(2) . . . . ?
N3 B2 C16 Br3 -175.7(10) . . . . ?
N3 C13 C14 C15 1(2) . . . . ?
N3 C13 C14 N4 -179.1(11) . . . . ?
C13 C14 C15 C16 -3.3(19) . . . . ?
C13 C14 N4 O3 -171.6(13) . . . . ?
C13 C14 N4 O4 9.8(17) . . . . ?
C14 C15 C16 B2 2.8(19) . . . . ?
C14 C15 C16 Br3 178.2(8) . . . . ?
C15 C14 N4 O3 8.1(17) . . . . ?
C15 C14 N4 O4 -170.6(11) . . . . ?
C16 B2 N3 C12 178.9(13) . . . . ?
C16 B2 N3 C13 -1(2) . . . . ?
Br4 C9 C10 C11 176.9(10) . . . . ?
Br4 C9 B2 N3 -174.8(10) . . . . ?
Br4 C9 B2 C16 3(2) . . . . ?
N4 C14 C15 C16 177.0(10) . . . . ?
C9A C10A C11A C12A -11(26) . . . . ?
C9A C10A C11A N4A -171(16) . . . . ?
C9A B2A N3A C12A 10(24) . . . . ?
C9A B2A N3A C13A -169(14) . . . . ?
C9A B2A C16A C15A 161(19) . . . . ?
C9A B2A C16A Br3A -4(26) . . . . ?
C10A C9A B2A N3A -4(25) . . . . ?
C10A C9A B2A C16A -175(19) . . . . ?
C10A C11A C12A N3A 17(22) . . . . ?
C10A C11A N4A O3A 151(15) . . . . ?
C10A C11A N4A O4A -30(19) . . . . ?
C11A C12A N3A B2A -17(23) . . . . ?
C11A C12A N3A C13A 163(14) . . . . ?
C12A C11A N4A O3A -10(19) . . . . ?
C12A C11A N4A O4A 169(14) . . . . ?
C12A N3A C13A C14A 173(13) . . . . ?
B2A C9A C10A C11A 4(27) . . . . ?
B2A N3A C13A C14A -8(22) . . . . ?
N3A B2A C16A C15A -10(20) . . . . ?
N3A B2A C16A Br3A -176(11) . . . . ?
N3A C13A C14A C15A 17(20) . . . . ?
C13A C14A C15A C16A -24(18) . . . . ?
C14A C15A C16A B2A 19(17) . . . . ?
C14A C15A C16A Br3A -174(9) . . . . ?
C16A B2A N3A C12A -177(14) . . . . ?
C16A B2A N3A C13A 4(22) . . . . ?
Br4A C9A C10A C11A -174(14) . . . . ?
Br4A C9A B2A N3A 174(11) . . . . ?
Br4A C9A B2A C16A 3(29) . . . . ?
N4A C11A C12A N3A 176(13) . . . . ?
C17 C18 C19 C20 3(2) . . . . ?
C17 B3 N5 C20 -2(2) . . . . ?
C17 B3 N5 C21 -179.4(11) . . . . ?
C17 B3 C24 C23 178.5(17) . . . . ?
C17 B3 C24 Br5 1(3) . . . . ?
C18 C17 B3 N5 2(2) . . . . ?
C18 C17 B3 C24 -176.8(17) . . . . ?
C18 C19 C20 N5 -2(2) . . . . ?
C19 C20 N5 B3 2(2) . . . . ?
C19 C20 N5 C21 179.7(12) . . . . ?
C20 N5 C21 C22 -176.5(11) . . . . ?
B3 C17 C18 C19 -3(2) . . . . ?
B3 N5 C21 C22 0.8(18) . . . . ?
N5 B3 C24 C23 -1(2) . . . . ?
N5 B3 C24 Br5 -178.1(9) . . . . ?
N5 C21 C22 C23 -0.9(18) . . . . ?
N5 C21 C22 N6 178.6(10) . . . . ?
C21 C22 C23 C24 0.1(19) . . . . ?
C21 C22 N6 O5 -165.8(12) . . . . ?
C21 C22 N6 O6 13.4(17) . . . . ?
C22 C23 C24 B3 0.8(19) . . . . ?
C22 C23 C24 Br5 178.2(9) . . . . ?
C23 C22 N6 O5 13.7(18) . . . . ?
C23 C22 N6 O6 -167.2(12) . . . . ?
C24 B3 N5 C20 177.1(12) . . . . ?
C24 B3 N5 C21 0(2) . . . . ?
Br6 C17 C18 C19 176.9(11) . . . . ?
Br6 C17 B3 N5 -177.0(9) . . . . ?
Br6 C17 B3 C24 4(3) . . . . ?
N6 C22 C23 C24 -179.3(11) . . . . ?
C17A C18A C19A C20A 1(28) . . . . ?
C17A C18A C19A N6A -177(15) . . . . ?
C17A B3A N5A C20A 13(20) . . . . ?
C17A B3A N5A C21A 171(14) . . . . ?
C17A B3A C24A C23A 175(19) . . . . ?
C17A B3A C24A Br5A -21(26) . . . . ?
C18A C17A B3A N5A -6(25) . . . . ?
C18A C17A B3A C24A -174(20) . . . . ?
C18A C19A C20A N5A 8(25) . . . . ?
C18A C19A N6A O5A -169(15) . . . . ?
C18A C19A N6A O6A 11(22) . . . . ?
C19A C20A N5A B3A -15(21) . . . . ?
C19A C20A N5A C21A -174(16) . . . . ?
C20A C19A N6A O5A 13(19) . . . . ?
C20A C19A N6A O6A -167(14) . . . . ?
C20A N5A C21A C22A 165(14) . . . . ?
B3A C17A C18A C19A -1(29) . . . . ?
B3A N5A C21A C22A 6(20) . . . . ?
N5A B3A C24A C23A 7(19) . . . . ?
N5A B3A C24A Br5A 171(10) . . . . ?
N5A C21A C22A C23A 19(19) . . . . ?
C21A C22A C23A C24A -29(15) . . . . ?
C22A C23A C24A B3A 15(15) . . . . ?
C22A C23A C24A Br5A -150(9) . . . . ?
C24A B3A N5A C20A -176(13) . . . . ?
C24A B3A N5A C21A -18(20) . . . . ?
Br6A C17A C18A C19A 179(14) . . . . ?
Br6A C17A B3A N5A 174(11) . . . . ?
Br6A C17A B3A C24A 6(28) . . . . ?
N6A C19A C20A N5A -174(13) . . . . ?
C1 C2 C3 C4 0(2) . . . . ?
C1 B1 N1 C4 0.2(18) . . . . ?
C1 B1 N1 C5 178.9(11) . . . . ?
C1 B1 C8 C7 -178.9(13) . . . . ?
C1 B1 C8 Br2 1(2) . . . . ?
C2 C1 B1 N1 -1.4(19) . . . . ?
C2 C1 B1 C8 178.8(14) . . . . ?
C2 C3 C4 N1 -2(2) . . . . ?
C3 C4 N1 B1 1(2) . . . . ?
C3 C4 N1 C5 -177.4(13) . . . . ?
C4 N1 C5 C6 -179.8(13) . . . . ?
B1 C1 C2 C3 1(2) . . . . ?
B1 N1 C5 C6 1.4(19) . . . . ?
N1 B1 C8 C7 1.3(18) . . . . ?
N1 B1 C8 Br2 -178.5(9) . . . . ?
N1 C5 C6 C7 -1(2) . . . . ?
N1 C5 C6 N2 -177.4(11) . . . . ?
C5 C6 C7 C8 1(2) . . . . ?
C5 C6 N2 O1 -9.8(18) . . . . ?
C5 C6 N2 O2 169.0(13) . . . . ?
C6 C7 C8 B1 -1.3(19) . . . . ?
C6 C7 C8 Br2 178.5(10) . . . . ?
C7 C6 N2 O1 174.0(12) . . . . ?
C7 C6 N2 O2 -7.2(18) . . . . ?
C8 B1 N1 C4 180.0(12) . . . . ?
C8 B1 N1 C5 -1.3(18) . . . . ?
Br1 C1 C2 C3 178.6(10) . . . . ?
Br1 C1 B1 N1 -178.7(9) . . . . ?
Br1 C1 B1 C8 2(2) . . . . ?
N2 C6 C7 C8 177.3(11) . . . . ?
C1A C2A C3A C4A -30(17) . . . . ?
C1A C2A C3A N2A -178(13) . . . . ?
C1A B1A N1A C4A -7(18) . . . . ?
C1A B1A N1A C5A 177(12) . . . . ?
C1A B1A C8A C7A -157(14) . . . . ?
C1A B1A C8A Br2A 12(20) . . . . ?
C2A C1A B1A N1A 1(19) . . . . ?
C2A C1A B1A C8A 169(15) . . . . ?
C2A C3A C4A N1A 24(18) . . . . ?
C2A C3A N2A O1A 159(12) . . . . ?
C2A C3A N2A O2A -15(16) . . . . ?
C3A C4A N1A B1A -5(21) . . . . ?
C3A C4A N1A C5A 170(13) . . . . ?
C4A C3A N2A O1A 8(16) . . . . ?
C4A C3A N2A O2A -166(11) . . . . ?
C4A N1A C5A C6A 178(13) . . . . ?
B1A C1A C2A C3A 16(20) . . . . ?
B1A N1A C5A C6A -6(21) . . . . ?
N1A B1A C8A C7A 10(15) . . . . ?
N1A B1A C8A Br2A 179(9) . . . . ?
N1A C5A C6A C7A -14(19) . . . . ?
C5A C6A C7A C8A 33(14) . . . . ?
C6A C7A C8A B1A -29(12) . . . . ?
C6A C7A C8A Br2A 161(8) . . . . ?
C8A B1A N1A C4A -177(12) . . . . ?
C8A B1A N1A C5A 8(19) . . . . ?
Br1A C1A C2A C3A -171(10) . . . . ?
Br1A C1A B1A N1A -171(9) . . . . ?
Br1A C1A B1A C8A -3(20) . . . . ?
N2A C3A C4A N1A 176(13) . . . . ?

loop_
_twin_individual_id
_twin_individual_mass_fraction_refined
1 0.8629(14)
2 0.1371(14)
